data_1559195
loop_
_publ_author_name
'Yoo, Changho'
'Dodge, Henry M.'
'Farquhar, Alexandra'
'Gardner, Kristen E.'
'Miller, Alexander James Minden'

_publ_section_title
;
 Decarbonylative Ether Dissection by Iridium Pincer Complexes
;
_journal_name_full 'Chemical Science'
_journal_paper_doi 10.1039/D0SC03736B
_journal_year 2020
_chemical_formula_moiety 'C20 H36 Cl1 Ir1 N1 O4 P1'
_chemical_formula_sum 'C20 H36 Cl Ir N O4 P'
_chemical_formula_weight 613.16
_space_group_IT_number 14
_space_group_name_Hall '-P 2ybc'
_space_group_name_H-M_alt 'P 1 21/c 1'
_symmetry_cell_setting monoclinic
_symmetry_space_group_name_H-M 'P 1 21/c 1'
_atom_sites_solution_hydrogens difmap
_atom_sites_solution_primary other
_audit_creation_date 2019-01-31
_audit_creation_method CRYSTALS_ver_14.61_build_6236
_audit_update_record
;
2020-07-07 deposited with the CCDC.	2020-09-24 downloaded from the CCDC.
;
_cell_angle_alpha 90
_cell_angle_beta 99.5079(12)
_cell_angle_gamma 90
_cell_formula_units_Z 4
_cell_length_a 13.6475(5)
_cell_length_b 8.7890(3)
_cell_length_c 19.5773(7)
_cell_measurement_reflns_used 9902
_cell_measurement_temperature 150
_cell_measurement_theta_max 72
_cell_measurement_theta_min 3
_cell_volume 2316.00(14)
_computing_cell_refinement 'Apex2 (Bruker AXS, 2006)'
_computing_data_collection 'Apex2 (Bruker AXS, 2006)'
_computing_data_reduction 'Apex2 (Bruker AXS, 2006)'
_computing_molecular_graphics 'CAMERON (Watkin et al., 1996)'
_computing_publication_material 'CRYSTALS (Betteridge et al., 2003)'
_computing_structure_refinement 'CRYSTALS (Betteridge et al., 2003)'
_computing_structure_solution 'Superflip (Palatinus & Chapuis, 2007)'
_diffrn_ambient_temperature 150
_diffrn_measured_fraction_theta_full 0.992
_diffrn_measured_fraction_theta_max 0.972
_diffrn_measurement_device Area
_diffrn_measurement_device_type 'Bruker Kappa Apex2'
_diffrn_measurement_method '\f & \w scans'
_diffrn_radiation_monochromator graphite
_diffrn_radiation_type 'Cu K\a'
_diffrn_radiation_wavelength 1.54178
_diffrn_reflns_av_R_equivalents 0.026
_diffrn_reflns_limit_h_max 16
_diffrn_reflns_limit_h_min -16
_diffrn_reflns_limit_k_max 10
_diffrn_reflns_limit_k_min -10
_diffrn_reflns_limit_l_max 23
_diffrn_reflns_limit_l_min -20
_diffrn_reflns_number 41196
_diffrn_reflns_theta_full 26.062
_diffrn_reflns_theta_max 72.394
_diffrn_reflns_theta_min 3.283
_diffrn_standards_number 0
_exptl_absorpt_coefficient_mu 13.080
_exptl_absorpt_correction_T_max 0.27
_exptl_absorpt_correction_T_min 0.27
_exptl_absorpt_correction_type multi-scan
_exptl_absorpt_process_details 'SADABS (Siemens, 1996)'
_exptl_crystal_colour yellow
_exptl_crystal_density_diffrn 1.758
_exptl_crystal_density_method 'not measured'
_exptl_crystal_description 'block fragment'
_exptl_crystal_F_000 1216
_exptl_crystal_size_max 0.150
_exptl_crystal_size_mid 0.100
_exptl_crystal_size_min 0.100
_refine_diff_density_max 0.67
_refine_diff_density_min -1.10
_refine_ls_extinction_method None
_refine_ls_goodness_of_fit_ref 1.1849
_refine_ls_hydrogen_treatment mixed
_refine_ls_matrix_type full
_refine_ls_number_parameters 256
_refine_ls_number_reflns 4441
_refine_ls_number_restraints 0
_refine_ls_R_factor_all 0.0214
_refine_ls_R_factor_gt 0.0214
_refine_ls_shift/su_max 0.0041712
_refine_ls_shift/su_mean 0.0000574
_refine_ls_structure_factor_coef Fsqd
_refine_ls_weighting_details
;
 Method= Modified Sheldrick 
 w=1/[\s^2^(F^2^) + ( 0.02P)^2^ + 7.19P] 
 ,where P=(max(Fo^2^,0) + 2Fc^2^)/3 
;
_refine_ls_weighting_scheme calc
_refine_ls_wR_factor_all 0.0557
_refine_ls_wR_factor_gt 0.0557
_refine_ls_wR_factor_ref 0.0557
_reflns_limit_h_max 16
_reflns_limit_h_min -16
_reflns_limit_k_max 10
_reflns_limit_k_min 0
_reflns_limit_l_max 23
_reflns_limit_l_min 0
_reflns_number_gt 4441
_reflns_number_total 4457
_reflns_threshold_expression I>2.0\s(I)
_oxford_diffrn_Wilson_B_factor 0.00
_oxford_diffrn_Wilson_scale 0.00
_oxford_refine_ls_r_factor_ref 0.0214
_oxford_refine_ls_scale 0.095817(18)
_oxford_reflns_number_all 4441
_oxford_reflns_threshold_expression_ref I>-3.0\s(I)
_oxford_structure_analysis_title '18016a_0m in P2(1)/c'
_cod_data_source_file d0sc03736b2.cif
_cod_data_source_block 18016
_cod_depositor_comments
;
The following automatic conversions were performed:

data item '_atom_sites_solution_primary' value 'Other' was changed to
'other' in accordance with the
/home/data/users/saulius/crontab/automatic-downloads/rss-feeds/RSC/lib/dictionaries/cif_core.dic
dictionary named 'cif_core.dic' version 2.4.2 last updated on
2011-04-26.

Automatic conversion script
Id: cif_fix_values 7556 2019-12-06 15:28:31Z antanas 
;
_cod_original_sg_symbol_H-M 'P 21/c '
_cod_original_formula_sum 'C20 H36 Cl1 Ir1 N1 O4 P1'
_cod_database_code 1559195

loop_
_symmetry_equiv_pos_as_xyz
x,y,z
-x,-y,-z
x,-y+1/2,z+1/2
-x,y+1/2,-z+1/2

loop_
_atom_site_label
_atom_site_type_symbol
_atom_site_fract_x
_atom_site_fract_y
_atom_site_fract_z
_atom_site_U_iso_or_equiv
_atom_site_occupancy
_atom_site_adp_type
_atom_site_refinement_flags_posn
_atom_site_refinement_flags_adp
_atom_site_refinement_flags_occupancy
_atom_site_disorder_assembly
_atom_site_disorder_group
_atom_site_attached_hydrogens
Ir1 Ir 0.700597(9) 0.580644(13) 0.632764(6) 0.0095 1.0000 Uani . . . . . .
Cl1 Cl 0.68465(6) 0.44260(8) 0.73949(4) 0.0170 1.0000 Uani . . . . . .
P1 P 0.82422(6) 0.47362(9) 0.59201(4) 0.0123 1.0000 Uani . . . . . .
O1 O 0.82601(18) 0.5546(3) 0.51514(12) 0.0180 1.0000 Uani . . . . . .
O2 O 0.84260(18) 0.7423(3) 0.40836(12) 0.0221 1.0000 Uani . . . . . .
O3 O 0.64179(19) 0.9886(3) 0.76143(13) 0.0225 1.0000 Uani . . . . . .
O4 O 0.56439(17) 0.4353(2) 0.58442(12) 0.0168 1.0000 Uani . . . . . .
N1 N 0.57651(19) 0.7389(3) 0.64115(14) 0.0144 1.0000 Uani . . . . . .
C1 C 0.7676(2) 0.6848(4) 0.50463(16) 0.0145 1.0000 Uani . . . . . .
C2 C 0.7760(2) 0.7833(4) 0.45004(17) 0.0164 1.0000 Uani . . . . . .
C3 C 0.7173(3) 0.9146(4) 0.44265(18) 0.0187 1.0000 Uani . . . . . .
C4 C 0.6561(2) 0.9486(4) 0.49119(17) 0.0167 1.0000 Uani . . . . . .
C5 C 0.6508(2) 0.8520(4) 0.54671(16) 0.0146 1.0000 Uani . . . . . .
C6 C 0.7050(2) 0.7158(3) 0.55229(16) 0.0132 1.0000 Uani . . . . . .
C7 C 0.6003(2) 0.8859(4) 0.60769(17) 0.0158 1.0000 Uani . . . . . .
C8 C 0.8665(3) 0.8555(5) 0.36141(19) 0.0260 1.0000 Uani . . . . . .
C9 C 0.8198(2) 0.2743(4) 0.56388(18) 0.0187 1.0000 Uani . . . . . .
C10 C 0.8933(3) 0.2363(4) 0.5153(2) 0.0273 1.0000 Uani . . . . . .
C11 C 0.8277(3) 0.1634(4) 0.6246(2) 0.0261 1.0000 Uani . . . . . .
C12 C 0.9515(2) 0.5115(4) 0.63645(17) 0.0191 1.0000 Uani . . . . . .
C13 C 0.9768(3) 0.6813(5) 0.6324(2) 0.0291 1.0000 Uani . . . . . .
C14 C 0.9647(3) 0.4601(5) 0.71224(19) 0.0270 1.0000 Uani . . . . . .
C15 C 0.7284(3) 1.0461(5) 0.8036(2) 0.0313 1.0000 Uani . . . . . .
C16 C 0.6391(3) 0.8259(4) 0.76329(18) 0.0206 1.0000 Uani . . . . . .
C17 C 0.5520(2) 0.7684(4) 0.71161(18) 0.0187 1.0000 Uani . . . . . .
C18 C 0.4872(2) 0.6735(4) 0.59587(18) 0.0178 1.0000 Uani . . . . . .
C19 C 0.4787(2) 0.5049(4) 0.60584(19) 0.0200 1.0000 Uani . . . . . .
C20 C 0.5627(3) 0.2739(4) 0.59855(19) 0.0220 1.0000 Uani . . . . . .
H1 H 0.766(4) 0.686(6) 0.663(3) 0.0500 1.0000 Uiso . . . . . .
H31 H 0.7189 0.9816 0.4048 0.0218 1.0000 Uiso R . . . . .
H41 H 0.6172 1.0388 0.4859 0.0164 1.0000 Uiso R . . . . .
H71 H 0.6429 0.9459 0.6404 0.0174 1.0000 Uiso R . . . . .
H72 H 0.5403 0.9398 0.5925 0.0174 1.0000 Uiso R . . . . .
H81 H 0.9133 0.8145 0.3355 0.0307 1.0000 Uiso R . . . . .
H82 H 0.8944 0.9419 0.3866 0.0307 1.0000 Uiso R . . . . .
H83 H 0.8081 0.8847 0.3308 0.0307 1.0000 Uiso R . . . . .
H91 H 0.7555 0.2598 0.5375 0.0214 1.0000 Uiso R . . . . .
H101 H 0.8869 0.1322 0.5023 0.0310 1.0000 Uiso R . . . . .
H102 H 0.9590 0.2551 0.5385 0.0310 1.0000 Uiso R . . . . .
H103 H 0.8801 0.2982 0.4750 0.0310 1.0000 Uiso R . . . . .
H111 H 0.8250 0.0616 0.6081 0.0321 1.0000 Uiso R . . . . .
H112 H 0.8888 0.1795 0.6549 0.0321 1.0000 Uiso R . . . . .
H113 H 0.7740 0.1809 0.6489 0.0321 1.0000 Uiso R . . . . .
H121 H 0.9963 0.4559 0.6137 0.0218 1.0000 Uiso R . . . . .
H131 H 1.0429 0.6987 0.6552 0.0331 1.0000 Uiso R . . . . .
H132 H 0.9319 0.7385 0.6545 0.0331 1.0000 Uiso R . . . . .
H133 H 0.9709 0.7119 0.5853 0.0331 1.0000 Uiso R . . . . .
H141 H 1.0306 0.4804 0.7347 0.0308 1.0000 Uiso R . . . . .
H142 H 0.9190 0.5130 0.7353 0.0308 1.0000 Uiso R . . . . .
H143 H 0.9521 0.3539 0.7135 0.0308 1.0000 Uiso R . . . . .
H151 H 0.7277 1.1541 0.8012 0.0390 1.0000 Uiso R . . . . .
H152 H 0.7285 1.0150 0.8501 0.0390 1.0000 Uiso R . . . . .
H153 H 0.7863 1.0085 0.7883 0.0390 1.0000 Uiso R . . . . .
H161 H 0.6330 0.7929 0.8086 0.0232 1.0000 Uiso R . . . . .
H162 H 0.6987 0.7863 0.7511 0.0232 1.0000 Uiso R . . . . .
H171 H 0.5017 0.8444 0.7069 0.0202 1.0000 Uiso R . . . . .
H172 H 0.5274 0.6777 0.7291 0.0202 1.0000 Uiso R . . . . .
H181 H 0.4294 0.7215 0.6069 0.0193 1.0000 Uiso R . . . . .
H182 H 0.4925 0.6941 0.5490 0.0193 1.0000 Uiso R . . . . .
H191 H 0.4768 0.4824 0.6531 0.0228 1.0000 Uiso R . . . . .
H192 H 0.4202 0.4673 0.5778 0.0228 1.0000 Uiso R . . . . .
H201 H 0.5025 0.2312 0.5751 0.0287 1.0000 Uiso R . . . . .
H202 H 0.5670 0.2591 0.6470 0.0287 1.0000 Uiso R . . . . .
H203 H 0.6175 0.2256 0.5832 0.0287 1.0000 Uiso R . . . . .

loop_
_atom_site_aniso_label
_atom_site_aniso_U_11
_atom_site_aniso_U_22
_atom_site_aniso_U_33
_atom_site_aniso_U_23
_atom_site_aniso_U_13
_atom_site_aniso_U_12
Ir1 0.01318(8) 0.00626(8) 0.00940(8) 0.00059(4) 0.00293(5) 0.00011(4)
Cl1 0.0245(4) 0.0129(3) 0.0139(4) 0.0027(3) 0.0039(3) -0.0021(3)
P1 0.0159(4) 0.0106(4) 0.0108(4) 0.0003(3) 0.0030(3) 0.0018(3)
O1 0.0238(12) 0.0173(11) 0.0142(12) 0.0033(9) 0.0073(9) 0.0062(9)
O2 0.0282(13) 0.0232(12) 0.0168(13) 0.0067(10) 0.0091(9) 0.0018(10)
O3 0.0315(13) 0.0133(11) 0.0225(13) -0.0004(9) 0.0042(10) 0.0012(10)
O4 0.0193(11) 0.0111(11) 0.0202(12) -0.0005(8) 0.0040(9) -0.0020(8)
N1 0.0161(12) 0.0107(12) 0.0169(14) 0.0015(10) 0.0041(10) -0.0002(10)
C1 0.0180(15) 0.0117(14) 0.0131(16) 0.0000(11) 0.0007(11) -0.0001(12)
C2 0.0176(15) 0.0173(15) 0.0137(16) -0.0008(12) 0.0012(11) -0.0030(12)
C3 0.0239(17) 0.0161(16) 0.0152(17) 0.0048(12) 0.0009(13) -0.0041(12)
C4 0.0195(15) 0.0106(14) 0.0187(17) 0.0015(12) -0.0004(12) -0.0002(12)
C5 0.0173(15) 0.0111(14) 0.0149(16) 0.0005(11) 0.0012(12) -0.0028(12)
C6 0.0179(14) 0.0109(14) 0.0102(15) 0.0010(11) 0.0009(11) -0.0033(11)
C7 0.0191(15) 0.0081(14) 0.0207(17) 0.0020(12) 0.0044(12) 0.0020(12)
C8 0.0273(18) 0.033(2) 0.0189(19) 0.0109(15) 0.0070(14) 0.0001(15)
C9 0.0206(16) 0.0136(15) 0.0211(18) -0.0040(12) 0.0011(12) 0.0026(12)
C10 0.033(2) 0.0218(18) 0.028(2) -0.0082(15) 0.0096(15) 0.0049(15)
C11 0.0279(18) 0.0136(16) 0.036(2) 0.0035(14) 0.0020(15) 0.0006(14)
C12 0.0160(15) 0.0241(17) 0.0177(17) -0.0054(13) 0.0041(12) 0.0027(13)
C13 0.0267(19) 0.029(2) 0.033(2) -0.0033(16) 0.0096(15) -0.0094(15)
C14 0.0272(18) 0.034(2) 0.0181(19) -0.0017(15) -0.0011(14) 0.0009(16)
C15 0.035(2) 0.0233(18) 0.034(2) 0.0004(16) 0.0016(16) -0.0052(16)
C16 0.0308(18) 0.0138(16) 0.0189(18) -0.0001(12) 0.0088(13) 0.0053(13)
C17 0.0231(16) 0.0138(15) 0.0219(18) 0.0004(12) 0.0116(13) 0.0015(13)
C18 0.0145(15) 0.0176(16) 0.0213(17) 0.0024(13) 0.0033(12) 0.0016(12)
C19 0.0175(16) 0.0183(16) 0.0247(18) -0.0014(13) 0.0056(13) -0.0026(13)
C20 0.0281(18) 0.0109(15) 0.0270(19) -0.0005(13) 0.0043(14) -0.0041(13)

loop_
_atom_type_symbol
_atom_type_scat_dispersion_real
_atom_type_scat_dispersion_imag
_atom_type_scat_Cromer_Mann_a1
_atom_type_scat_Cromer_Mann_b1
_atom_type_scat_Cromer_Mann_a2
_atom_type_scat_Cromer_Mann_b2
_atom_type_scat_Cromer_Mann_a3
_atom_type_scat_Cromer_Mann_b3
_atom_type_scat_Cromer_Mann_a4
_atom_type_scat_Cromer_Mann_b4
_atom_type_scat_Cromer_Mann_c
_atom_type_scat_source
C 0.0181 0.0091 2.3100 20.8439 1.0200 10.2075 1.5886 0.5687 0.8650 51.6512 0.2156 'International Tables Vol C 4.2.6.8 and 6.1.1.4'
H 0.0000 0.0000 0.4930 10.5109 0.3229 26.1257 0.1402 3.1424 0.0408 57.7998 0.0030 'International Tables Vol C 4.2.6.8 and 6.1.1.4'
N 0.0311 0.0180 12.2126 0.0057 3.1322 9.8933 2.0125 28.9975 1.1663 0.5826 -11.5290 'International Tables Vol C 4.2.6.8 and 6.1.1.4'
O 0.0492 0.0322 3.0485 13.2771 2.2868 5.7011 1.5463 0.3239 0.8670 32.9089 0.2508 'International Tables Vol C 4.2.6.8 and 6.1.1.4'
P 0.2955 0.4335 6.4345 1.9067 4.1791 27.1570 1.7800 0.5260 1.4908 68.1645 1.1149 'International Tables Vol C 4.2.6.8 and 6.1.1.4'
Cl 0.3639 0.7018 11.4604 0.0104 7.1964 1.1662 6.2556 18.5194 1.6455 47.7784 -9.5574 'International Tables Vol C 4.2.6.8 and 6.1.1.4'
Ir -4.7710 6.5667 27.3049 1.5928 16.7296 8.8655 15.6115 0.4179 5.8338 45.0011 11.4722 'International Tables Vol C 4.2.6.8 and 6.1.1.4'

loop_
_geom_angle_atom_site_label_1
_geom_angle_site_symmetry_1
_geom_angle_atom_site_label_2
_geom_angle_site_symmetry_2
_geom_angle_atom_site_label_3
_geom_angle_site_symmetry_3
_geom_angle
_geom_angle_publ_flag
Cl1 . Ir1 . P1 . 106.20(3) yes
Cl1 . Ir1 . O4 . 84.13(6) yes
P1 . Ir1 . O4 . 103.16(6) yes
Cl1 . Ir1 . N1 . 94.05(7) yes
P1 . Ir1 . N1 . 159.74(7) yes
O4 . Ir1 . N1 . 78.80(9) yes
Cl1 . Ir1 . C6 . 172.16(9) yes
P1 . Ir1 . C6 . 80.90(9) yes
O4 . Ir1 . C6 . 97.63(10) yes
N1 . Ir1 . C6 . 78.86(11) yes
Cl1 . Ir1 . H1 . 96(2) no
P1 . Ir1 . H1 . 88(2) no
O4 . Ir1 . H1 . 168(2) no
N1 . Ir1 . H1 . 90(2) no
C6 . Ir1 . H1 . 80(2) no
Ir1 . P1 . O1 . 105.77(9) yes
Ir1 . P1 . C9 . 121.97(11) yes
O1 . P1 . C9 . 98.13(14) yes
Ir1 . P1 . C12 . 118.23(11) yes
O1 . P1 . C12 . 101.29(14) yes
C9 . P1 . C12 . 107.26(15) yes
P1 . O1 . C1 . 113.0(2) yes
C2 . O2 . C8 . 116.5(3) yes
C15 . O3 . C16 . 111.3(3) yes
Ir1 . O4 . C19 . 106.30(18) yes
Ir1 . O4 . C20 . 119.9(2) yes
C19 . O4 . C20 . 108.8(2) yes
Ir1 . N1 . C7 . 106.44(18) yes
Ir1 . N1 . C17 . 117.9(2) yes
C7 . N1 . C17 . 110.4(2) yes
Ir1 . N1 . C18 . 105.80(18) yes
C7 . N1 . C18 . 106.5(2) yes
C17 . N1 . C18 . 109.1(2) yes
O1 . C1 . C2 . 120.4(3) yes
O1 . C1 . C6 . 117.5(3) yes
C2 . C1 . C6 . 122.0(3) yes
C1 . C2 . O2 . 116.2(3) yes
C1 . C2 . C3 . 118.2(3) yes
O2 . C2 . C3 . 125.6(3) yes
C2 . C3 . C4 . 120.2(3) yes
C2 . C3 . H31 . 120.3 no
C4 . C3 . H31 . 119.5 no
C3 . C4 . C5 . 121.0(3) yes
C3 . C4 . H41 . 119.4 no
C5 . C4 . H41 . 119.6 no
C4 . C5 . C6 . 119.2(3) yes
C4 . C5 . C7 . 126.1(3) yes
C6 . C5 . C7 . 114.3(3) yes
C5 . C6 . C1 . 119.2(3) yes
C5 . C6 . Ir1 . 119.3(2) yes
C1 . C6 . Ir1 . 121.2(2) yes
N1 . C7 . C5 . 109.6(2) yes
N1 . C7 . H71 . 109.6 no
C5 . C7 . H71 . 109.6 no
N1 . C7 . H72 . 109.0 no
C5 . C7 . H72 . 109.6 no
H71 . C7 . H72 . 109.5 no
O2 . C8 . H81 . 109.0 no
O2 . C8 . H82 . 109.7 no
H81 . C8 . H82 . 109.5 no
O2 . C8 . H83 . 109.7 no
H81 . C8 . H83 . 109.5 no
H82 . C8 . H83 . 109.5 no
P1 . C9 . C10 . 113.7(2) yes
P1 . C9 . C11 . 112.4(2) yes
C10 . C9 . C11 . 112.1(3) yes
P1 . C9 . H91 . 105.8 no
C10 . C9 . H91 . 105.9 no
C11 . C9 . H91 . 106.2 no
C9 . C10 . H101 . 109.6 no
C9 . C10 . H102 . 109.1 no
H101 . C10 . H102 . 109.5 no
C9 . C10 . H103 . 109.6 no
H101 . C10 . H103 . 109.5 no
H102 . C10 . H103 . 109.5 no
C9 . C11 . H111 . 110.0 no
C9 . C11 . H112 . 109.4 no
H111 . C11 . H112 . 109.5 no
C9 . C11 . H113 . 109.0 no
H111 . C11 . H113 . 109.5 no
H112 . C11 . H113 . 109.5 no
P1 . C12 . C13 . 110.7(2) yes
P1 . C12 . C14 . 110.8(2) yes
C13 . C12 . C14 . 110.2(3) yes
P1 . C12 . H121 . 108.4 no
C13 . C12 . H121 . 107.9 no
C14 . C12 . H121 . 108.7 no
C12 . C13 . H131 . 109.6 no
C12 . C13 . H132 . 108.8 no
H131 . C13 . H132 . 109.5 no
C12 . C13 . H133 . 110.0 no
H131 . C13 . H133 . 109.5 no
H132 . C13 . H133 . 109.5 no
C12 . C14 . H141 . 110.0 no
C12 . C14 . H142 . 109.5 no
H141 . C14 . H142 . 109.5 no
C12 . C14 . H143 . 108.8 no
H141 . C14 . H143 . 109.5 no
H142 . C14 . H143 . 109.5 no
O3 . C15 . H151 . 109.1 no
O3 . C15 . H152 . 109.0 no
H151 . C15 . H152 . 109.5 no
O3 . C15 . H153 . 110.4 no
H151 . C15 . H153 . 109.5 no
H152 . C15 . H153 . 109.5 no
O3 . C16 . C17 . 109.7(3) yes
O3 . C16 . H161 . 109.6 no
C17 . C16 . H161 . 109.9 no
O3 . C16 . H162 . 109.5 no
C17 . C16 . H162 . 108.7 no
H161 . C16 . H162 . 109.5 no
C16 . C17 . N1 . 113.8(3) yes
C16 . C17 . H171 . 107.8 no
N1 . C17 . H171 . 107.4 no
C16 . C17 . H172 . 108.9 no
N1 . C17 . H172 . 109.5 no
H171 . C17 . H172 . 109.5 no
N1 . C18 . C19 . 112.0(3) yes
N1 . C18 . H181 . 108.7 no
C19 . C18 . H181 . 108.9 no
N1 . C18 . H182 . 108.3 no
C19 . C18 . H182 . 109.5 no
H181 . C18 . H182 . 109.5 no
C18 . C19 . O4 . 107.3(3) yes
C18 . C19 . H191 . 110.3 no
O4 . C19 . H191 . 110.4 no
C18 . C19 . H192 . 110.1 no
O4 . C19 . H192 . 109.2 no
H191 . C19 . H192 . 109.5 no
O4 . C20 . H201 . 109.6 no
O4 . C20 . H202 . 109.0 no
H201 . C20 . H202 . 109.5 no
O4 . C20 . H203 . 109.9 no
H201 . C20 . H203 . 109.5 no
H202 . C20 . H203 . 109.5 no

loop_
_geom_bond_atom_site_label_1
_geom_bond_site_symmetry_1
_geom_bond_atom_site_label_2
_geom_bond_site_symmetry_2
_geom_bond_distance
_geom_bond_publ_flag
Ir1 . Cl1 . 2.4567(7) yes
Ir1 . P1 . 2.1937(8) yes
Ir1 . O4 . 2.324(2) yes
Ir1 . N1 . 2.218(3) yes
Ir1 . C6 . 1.982(3) yes
Ir1 . H1 . 1.35(5) no
P1 . O1 . 1.669(2) yes
P1 . C9 . 1.834(3) yes
P1 . C12 . 1.840(3) yes
O1 . C1 . 1.391(4) yes
O2 . C2 . 1.366(4) yes
O2 . C8 . 1.428(4) yes
O3 . C15 . 1.418(5) yes
O3 . C16 . 1.431(4) yes
O4 . C19 . 1.442(4) yes
O4 . C20 . 1.446(4) yes
N1 . C7 . 1.508(4) yes
N1 . C17 . 1.495(4) yes
N1 . C18 . 1.498(4) yes
C1 . C2 . 1.395(4) yes
C1 . C6 . 1.392(4) yes
C2 . C3 . 1.399(5) yes
C3 . C4 . 1.397(5) yes
C3 . H31 . 0.950 no
C4 . C5 . 1.391(4) yes
C4 . H41 . 0.950 no
C5 . C6 . 1.402(4) yes
C5 . C7 . 1.504(4) yes
C7 . H71 . 0.950 no
C7 . H72 . 0.950 no
C8 . H81 . 0.950 no
C8 . H82 . 0.950 no
C8 . H83 . 0.950 no
C9 . C10 . 1.530(5) yes
C9 . C11 . 1.528(5) yes
C9 . H91 . 0.950 no
C10 . H101 . 0.950 no
C10 . H102 . 0.950 no
C10 . H103 . 0.950 no
C11 . H111 . 0.950 no
C11 . H112 . 0.950 no
C11 . H113 . 0.950 no
C12 . C13 . 1.536(5) yes
C12 . C14 . 1.533(5) yes
C12 . H121 . 0.950 no
C13 . H131 . 0.950 no
C13 . H132 . 0.950 no
C13 . H133 . 0.950 no
C14 . H141 . 0.950 no
C14 . H142 . 0.950 no
C14 . H143 . 0.950 no
C15 . H151 . 0.950 no
C15 . H152 . 0.950 no
C15 . H153 . 0.950 no
C16 . C17 . 1.515(5) yes
C16 . H161 . 0.950 no
C16 . H162 . 0.950 no
C17 . H171 . 0.950 no
C17 . H172 . 0.950 no
C18 . C19 . 1.501(5) yes
C18 . H181 . 0.950 no
C18 . H182 . 0.950 no
C19 . H191 . 0.950 no
C19 . H192 . 0.950 no
C20 . H201 . 0.950 no
C20 . H202 . 0.950 no
C20 . H203 . 0.950 no

loop_
_geom_hbond_atom_site_label_D
_geom_hbond_site_symmetry_D
_geom_hbond_atom_site_label_H
_geom_hbond_site_symmetry_H
_geom_hbond_atom_site_label_A
_geom_hbond_site_symmetry_A
_geom_hbond_angle_DHA
_geom_hbond_distance_DH
_geom_hbond_distance_HA
_geom_hbond_distance_DA
_geom_hbond_publ_flag
C7 . H71 . O3 . 130 0.95 2.40 3.103(5) yes
C19 . H191 . O3 4_646 140 0.95 2.51 3.300(5) yes

loop_
_geom_torsion_atom_site_label_1
_geom_torsion_atom_site_label_2
_geom_torsion_atom_site_label_3
_geom_torsion_atom_site_label_4
_geom_torsion
_geom_torsion_site_symmetry_1
_geom_torsion_site_symmetry_2
_geom_torsion_site_symmetry_3
_geom_torsion_site_symmetry_4
_geom_torsion_publ_flag
Cl1 Ir1 P1 O1 173.65(10) . . . . no
Cl1 Ir1 P1 C9 63.20(14) . . . . no
Cl1 Ir1 P1 C12 -73.84(13) . . . . no
O4 Ir1 P1 O1 86.03(11) . . . . no
O4 Ir1 P1 C9 -24.42(15) . . . . no
O4 Ir1 P1 C12 -161.46(14) . . . . no
N1 Ir1 P1 O1 -7.3(2) . . . . no
N1 Ir1 P1 C9 -117.7(2) . . . . no
N1 Ir1 P1 C12 105.3(2) . . . . no
C6 Ir1 P1 O1 -9.75(13) . . . . no
C6 Ir1 P1 C9 -120.20(16) . . . . no
C6 Ir1 P1 C12 102.76(15) . . . . no
Cl1 Ir1 O4 C19 77.96(18) . . . . no
Cl1 Ir1 O4 C20 -45.7(2) . . . . no
P1 Ir1 O4 C19 -176.73(18) . . . . no
P1 Ir1 O4 C20 59.6(2) . . . . no
N1 Ir1 O4 C19 -17.37(19) . . . . no
N1 Ir1 O4 C20 -141.0(2) . . . . no
C6 Ir1 O4 C19 -94.4(2) . . . . no
C6 Ir1 O4 C20 142.0(2) . . . . no
Cl1 Ir1 N1 C7 149.97(18) . . . . no
Cl1 Ir1 N1 C17 25.4(2) . . . . no
Cl1 Ir1 N1 C18 -96.99(19) . . . . no
P1 Ir1 N1 C7 -29.2(3) . . . . no
P1 Ir1 N1 C17 -153.76(18) . . . . no
P1 Ir1 N1 C18 83.9(3) . . . . no
O4 Ir1 N1 C7 -126.8(2) . . . . no
O4 Ir1 N1 C17 108.6(2) . . . . no
O4 Ir1 N1 C18 -13.80(19) . . . . no
C6 Ir1 N1 C7 -26.64(19) . . . . no
C6 Ir1 N1 C17 -151.3(2) . . . . no
C6 Ir1 N1 C18 86.4(2) . . . . no
P1 Ir1 C6 C1 6.2(2) . . . . no
P1 Ir1 C6 C5 -168.1(2) . . . . no
O4 Ir1 C6 C1 -96.0(2) . . . . no
O4 Ir1 C6 C5 89.8(2) . . . . no
N1 Ir1 C6 C1 -172.9(3) . . . . no
N1 Ir1 C6 C5 12.8(2) . . . . no
Ir1 P1 O1 C1 13.3(2) . . . . no
C9 P1 O1 C1 139.9(2) . . . . no
C12 P1 O1 C1 -110.6(2) . . . . no
Ir1 P1 C9 C10 160.0(2) . . . . no
Ir1 P1 C9 C11 -71.3(3) . . . . no
O1 P1 C9 C10 45.6(3) . . . . no
O1 P1 C9 C11 174.3(2) . . . . no
C12 P1 C9 C10 -58.9(3) . . . . no
C12 P1 C9 C11 69.8(3) . . . . no
Ir1 P1 C12 C13 -63.2(3) . . . . no
Ir1 P1 C12 C14 59.4(3) . . . . no
O1 P1 C12 C13 51.8(3) . . . . no
O1 P1 C12 C14 174.4(3) . . . . no
C9 P1 C12 C13 154.1(2) . . . . no
C9 P1 C12 C14 -83.4(3) . . . . no
P1 O1 C1 C2 167.0(2) . . . . no
P1 O1 C1 C6 -10.0(4) . . . . no
C8 O2 C2 C1 -167.8(3) . . . . no
C8 O2 C2 C3 11.6(5) . . . . no
C15 O3 C16 C17 -173.6(3) . . . . no
Ir1 O4 C19 C18 45.1(3) . . . . no
C20 O4 C19 C18 175.5(3) . . . . no
Ir1 N1 C7 C5 35.7(3) . . . . no
C17 N1 C7 C5 164.8(2) . . . . no
C18 N1 C7 C5 -76.8(3) . . . . no
Ir1 N1 C17 C16 55.8(3) . . . . no
C7 N1 C17 C16 -66.8(3) . . . . no
C18 N1 C17 C16 176.5(3) . . . . no
Ir1 N1 C18 C19 44.7(3) . . . . no
C7 N1 C18 C19 157.7(3) . . . . no
C17 N1 C18 C19 -83.1(3) . . . . no
O1 C1 C2 O2 1.0(4) . . . . no
O1 C1 C2 C3 -178.5(3) . . . . no
C6 C1 C2 O2 177.8(3) . . . . no
C6 C1 C2 C3 -1.7(5) . . . . no
O1 C1 C6 Ir1 0.7(4) . . . . no
O1 C1 C6 C5 175.0(3) . . . . no
C2 C1 C6 Ir1 -176.1(2) . . . . no
C2 C1 C6 C5 -1.9(5) . . . . no
O2 C2 C3 C4 -176.2(3) . . . . no
C1 C2 C3 C4 3.3(5) . . . . no
C2 C3 C4 C5 -1.2(5) . . . . no
C3 C4 C5 C6 -2.4(5) . . . . no
C3 C4 C5 C7 170.4(3) . . . . no
C4 C5 C6 Ir1 178.3(2) . . . . no
C4 C5 C6 C1 4.0(4) . . . . no
C7 C5 C6 Ir1 4.7(4) . . . . no
C7 C5 C6 C1 -169.7(3) . . . . no
C4 C5 C7 N1 158.5(3) . . . . no
C6 C5 C7 N1 -28.4(3) . . . . no
O3 C16 C17 N1 90.2(3) . . . . no
N1 C18 C19 O4 -63.4(3) . . . . no
